data_7210488
loop_
_publ_author_name
'New, Siu Yee'
'Thio, Yude'
'Koh, Lip Lin'
'Andy Hor, T. S.'
'Xue, Feng'

_publ_section_title
;
 Supramolecular assembly of a new series of copper-l-arginine Schiff bases
;
_journal_issue 6
_journal_name_full CrystEngComm
_journal_page_first 2114
_journal_paper_doi 10.1039/c0ce00444h
_journal_volume 13
_journal_year 2011
_chemical_absolute_configuration syn
_chemical_formula_sum 'C26 H44 Cl2 Cu2 N10 O20'
_chemical_formula_weight 1014.70
_chemical_name_systematic
;
?
;
_space_group_IT_number 1
_symmetry_cell_setting triclinic
_symmetry_space_group_name_Hall 'P 1'
_symmetry_space_group_name_H-M 'P 1'
_atom_sites_solution_hydrogens geom
_atom_sites_solution_primary direct
_atom_sites_solution_secondary difmap
_audit_creation_method SHELXL-97
_cell_angle_alpha 90.923(2)
_cell_angle_beta 96.679(2)
_cell_angle_gamma 99.903(2)
_cell_formula_units_Z 1
_cell_length_a 8.2119(8)
_cell_length_b 8.7239(9)
_cell_length_c 14.2024(14)
_cell_measurement_reflns_used 6144
_cell_measurement_temperature 223(2)
_cell_measurement_theta_max 27.51
_cell_measurement_theta_min 2.37
_cell_volume 994.82(17)
_computing_cell_refinement 'Bruker SMART'
_computing_data_collection 'Bruker SMART'
_computing_data_reduction 'Bruker SAINT'
_computing_molecular_graphics 'Bruker SHELXTL'
_computing_publication_material 'Bruker SHELXTL'
_computing_structure_refinement 'SHELXL-97 (Sheldrick, 1997)'
_computing_structure_solution 'SHELXS-97 (Sheldrick, 1990)'
_diffrn_ambient_temperature 223(2)
_diffrn_measured_fraction_theta_full 0.998
_diffrn_measured_fraction_theta_max 0.998
_diffrn_measurement_device_type 'CCD area detector'
_diffrn_measurement_method 'phi and omega scans'
_diffrn_radiation_monochromator graphite
_diffrn_radiation_source 'fine-focus sealed tube'
_diffrn_radiation_type MoK\a
_diffrn_radiation_wavelength 0.71073
_diffrn_reflns_av_R_equivalents 0.0270
_diffrn_reflns_av_sigmaI/netI 0.0662
_diffrn_reflns_limit_h_max 10
_diffrn_reflns_limit_h_min -10
_diffrn_reflns_limit_k_max 11
_diffrn_reflns_limit_k_min -11
_diffrn_reflns_limit_l_max 18
_diffrn_reflns_limit_l_min -18
_diffrn_reflns_number 12676
_diffrn_reflns_theta_full 27.49
_diffrn_reflns_theta_max 27.49
_diffrn_reflns_theta_min 2.37
_exptl_absorpt_coefficient_mu 1.296
_exptl_absorpt_correction_T_max 0.8814
_exptl_absorpt_correction_T_min 0.5995
_exptl_absorpt_correction_type multi-scan
_exptl_crystal_colour Green
_exptl_crystal_density_diffrn 1.694
_exptl_crystal_density_meas ?
_exptl_crystal_density_method 'not measured'
_exptl_crystal_description 'Thin Plate'
_exptl_crystal_F_000 522
_exptl_crystal_size_max 0.44
_exptl_crystal_size_mid 0.12
_exptl_crystal_size_min 0.10
_refine_diff_density_max 0.723
_refine_diff_density_min -0.490
_refine_diff_density_rms 0.074
_refine_ls_abs_structure_details 'Flack H D (1983), Acta Cryst. A39, 876-881'
_refine_ls_abs_structure_Flack 0.023(8)
_refine_ls_extinction_method none
_refine_ls_goodness_of_fit_ref 1.010
_refine_ls_hydrogen_treatment mixed
_refine_ls_matrix_type full
_refine_ls_number_parameters 577
_refine_ls_number_reflns 9021
_refine_ls_number_restraints 126
_refine_ls_restrained_S_all 1.006
_refine_ls_R_factor_all 0.0415
_refine_ls_R_factor_gt 0.0382
_refine_ls_shift/su_max 0.000
_refine_ls_shift/su_mean 0.000
_refine_ls_structure_factor_coef Fsqd
_refine_ls_weighting_details 'calc w=1/[\s^2^(Fo^2^)+(0.0259P)^2^+0.0000P] where P=(Fo^2^+2Fc^2^)/3'
_refine_ls_weighting_scheme calc
_refine_ls_wR_factor_gt 0.0832
_refine_ls_wR_factor_ref 0.0846
_reflns_number_gt 8342
_reflns_number_total 9021
_reflns_threshold_expression >2sigma(I)
_cod_data_source_file c0ce00444h.txt
_cod_data_source_block 9089-new
_cod_depositor_comments
;
The following automatic conversions were performed:

'_symmetry_cell_setting' value 'Triclinic' changed to 'triclinic'
according to the built-in table from CIF Core dictionary named
'cif_core.dic' version 2.4.1 from
2010-06-29.

'_exptl_absorpt_correction_type' value 'Multi-scan'
changed to 'multi-scan' according to the built-in table from CIF Core
dictionary named 'cif_core.dic' version 2.4.1 from 2010-06-29.

Automatic conversion script
Id: cif_fix_values 1891 2012-01-12 08:04:46Z andrius 

The following automatic conversions were performed:

'_exptl_crystal_density_meas' value 'Not Measured' was changed to '?'
- the value is perceived as not measured.

Automatic conversion script
Id: cif_fix_values 3008 2015-01-20 13:52:24Z robertas 
;
_cod_original_sg_symbol_H-M P1
_cod_database_code 7210488

loop_
_symmetry_equiv_pos_as_xyz
'x, y, z'

loop_
_atom_site_label
_atom_site_type_symbol
_atom_site_fract_x
_atom_site_fract_y
_atom_site_fract_z
_atom_site_U_iso_or_equiv
_atom_site_adp_type
_atom_site_occupancy
_atom_site_symmetry_multiplicity
_atom_site_calc_flag
_atom_site_refinement_flags
Cu1 Cu 0.14843(4) 0.45599(4) 0.11457(2) 0.02118(10) Uani 1 1 d .
Cl1 Cl 0.29062(11) 0.23746(10) 0.07159(7) 0.0328(2) Uani 1 1 d .
O1 O 0.0685(3) 0.3604(3) 0.22515(16) 0.0267(5) Uani 1 1 d D
C1 C 0.1872(4) 0.5698(4) 0.3383(2) 0.0195(6) Uani 1 1 d D
C2 C 0.0856(4) 0.4217(4) 0.3098(2) 0.0195(7) Uani 1 1 d D
C3 C -0.0003(4) 0.3402(4) 0.3798(2) 0.0261(7) Uani 1 1 d D
H3 H -0.0654 0.2418 0.3634 0.031 Uiso 1 1 calc R
C4 C 0.0078(4) 0.3985(4) 0.4692(2) 0.0276(7) Uani 1 1 d D
H4 H -0.0539 0.3431 0.5133 0.033 Uiso 1 1 calc R
C5 C 0.1096(4) 0.5434(4) 0.4955(2) 0.0226(7) Uani 1 1 d D
C6 C 0.1983(4) 0.6269(4) 0.4319(2) 0.0233(7) Uani 1 1 d D
H6 H 0.2667 0.7227 0.4511 0.028 Uiso 1 1 calc R
C7 C 0.2774(4) 0.6693(4) 0.2742(2) 0.0224(7) Uani 1 1 d D
H7 H 0.3428 0.7633 0.2993 0.027 Uiso 1 1 calc R
N1 N 0.2743(3) 0.6383(3) 0.18598(17) 0.0182(5) Uani 1 1 d .
C8 C 0.3689(4) 0.7524(4) 0.1275(2) 0.0194(6) Uani 1 1 d .
H8 H 0.3335 0.8539 0.1366 0.023 Uiso 1 1 calc R
C9 C 0.3205(4) 0.7003(4) 0.0243(2) 0.0193(6) Uani 1 1 d .
O2 O 0.2163(3) 0.5738(3) 0.00530(15) 0.0236(5) Uani 1 1 d .
O3 O 0.3802(3) 0.7824(3) -0.03812(16) 0.0318(6) Uani 1 1 d .
C10 C 0.5557(4) 0.7742(4) 0.1579(2) 0.0217(6) Uani 1 1 d .
H10A H 0.6134 0.8438 0.1142 0.026 Uiso 1 1 calc R
H10B H 0.5803 0.8247 0.2213 0.026 Uiso 1 1 calc R
C11 C 0.6229(4) 0.6241(4) 0.1598(3) 0.0278(7) Uani 1 1 d .
H11A H 0.5880 0.5674 0.0987 0.033 Uiso 1 1 calc R
H11B H 0.5760 0.5591 0.2091 0.033 Uiso 1 1 calc R
C12 C 0.8131(4) 0.6527(4) 0.1794(3) 0.0279(7) Uani 1 1 d .
H12A H 0.8491 0.7183 0.2372 0.033 Uiso 1 1 calc R
H12B H 0.8515 0.5532 0.1895 0.033 Uiso 1 1 calc R
C13 C 0.9733(4) 0.8725(4) 0.0983(2) 0.0286(7) Uani 1 1 d D
N2 N 0.8872(4) 0.7288(3) 0.0999(2) 0.0275(7) Uani 1 1 d D
H2 H 0.8734 0.6735 0.0472 0.033 Uiso 1 1 calc R
N3 N 1.0056(4) 0.9682(4) 0.1736(2) 0.0394(8) Uani 1 1 d D
H3A H 1.0648 1.0605 0.1704 0.047 Uiso 1 1 calc R
H3B H 0.9679 0.9392 0.2264 0.047 Uiso 1 1 calc R
N4 N 1.0311(4) 0.9176(4) 0.0186(2) 0.0428(8) Uani 1 1 d D
H4A H 1.0901 1.0100 0.0159 0.051 Uiso 1 1 calc R
H4B H 1.0102 0.8550 -0.0313 0.051 Uiso 1 1 calc R
N5 N 0.1197(4) 0.6063(4) 0.5913(2) 0.0287(7) Uani 1 1 d D
O4 O 0.0270(3) 0.5337(3) 0.64551(17) 0.0364(6) Uani 1 1 d D
O5 O 0.2164(4) 0.7275(4) 0.61578(19) 0.0445(7) Uani 1 1 d D
O1W O -0.0649(3) 0.3592(3) 0.03223(17) 0.0229(5) Uani 1 1 d D
H1WA H -0.099(4) 0.417(4) -0.008(2) 0.027 Uiso 1 1 d D
H1WB H -0.142(3) 0.313(4) 0.057(2) 0.027 Uiso 1 1 d D
O6W O 0.1834(4) 0.8747(3) -0.1890(2) 0.0453(7) Uani 1 1 d DU
H6WA H 0.243(5) 0.820(5) -0.156(2) 0.054 Uiso 1 1 d D
H6WB H 0.175(6) 0.830(5) -0.2440(16) 0.054 Uiso 1 1 d D
Cu2 Cu 0.42404(4) 0.33534(4) 0.78240(3) 0.02195(10) Uani 1 1 d .
O6 O 0.2839(3) 0.2381(3) 0.67288(16) 0.0275(5) Uani 1 1 d D
C21 C 0.4718(4) 0.3289(4) 0.5593(2) 0.0207(7) Uani 1 1 d D
C22 C 0.3324(4) 0.2266(4) 0.5890(2) 0.0197(6) Uani 1 1 d D
C23 C 0.2443(4) 0.1088(4) 0.5242(2) 0.0266(7) Uani 1 1 d D
H23 H 0.1514 0.0420 0.5421 0.032 Uiso 1 1 calc R
C24 C 0.2900(4) 0.0889(4) 0.4362(2) 0.0263(7) Uani 1 1 d D
H24 H 0.2302 0.0088 0.3943 0.032 Uiso 1 1 calc R
C25 C 0.4272(4) 0.1893(4) 0.4092(2) 0.0263(8) Uani 1 1 d D
C26 C 0.5151(4) 0.3085(4) 0.4685(2) 0.0262(7) Uani 1 1 d D
H26 H 0.6046 0.3764 0.4478 0.031 Uiso 1 1 calc R
C27 C 0.5788(4) 0.4485(4) 0.6200(2) 0.0219(6) Uani 1 1 d D
H27 H 0.6626 0.5148 0.5932 0.026 Uiso 1 1 calc R
N6 N 0.5665(3) 0.4696(3) 0.70758(19) 0.0195(5) Uani 1 1 d .
C28 C 0.6880(4) 0.5848(3) 0.7665(2) 0.0195(6) Uani 1 1 d .
H28 H 0.7959 0.5992 0.7401 0.023 Uiso 1 1 calc R
C29 C 0.7094(4) 0.5219(4) 0.8651(2) 0.0224(7) Uani 1 1 d .
O7 O 0.5964(3) 0.4137(3) 0.88707(16) 0.0282(6) Uani 1 1 d .
O8 O 0.8347(3) 0.5804(3) 0.91993(16) 0.0299(5) Uani 1 1 d .
C30 C 0.6290(4) 0.7407(4) 0.7716(2) 0.0211(6) Uani 1 1 d .
H30A H 0.5148 0.7229 0.7881 0.025 Uiso 1 1 calc R
H30B H 0.6995 0.8064 0.8225 0.025 Uiso 1 1 calc R
C31 C 0.6333(4) 0.8264(4) 0.6798(2) 0.0246(7) Uani 1 1 d .
H31A H 0.5558 0.7644 0.6301 0.030 Uiso 1 1 calc R
H31B H 0.7454 0.8369 0.6607 0.030 Uiso 1 1 calc R
C32 C 0.5873(4) 0.9870(4) 0.6877(2) 0.0263(7) Uani 1 1 d .
H32A H 0.5980 1.0379 0.6272 0.032 Uiso 1 1 calc R
H32B H 0.4704 0.9755 0.6990 0.032 Uiso 1 1 calc R
C33 C 0.8500(4) 1.1467(4) 0.7599(2) 0.0254(7) Uani 1 1 d D
N7 N 0.6900(4) 1.0864(3) 0.7633(2) 0.0247(6) Uani 1 1 d D
H7A H 0.6447 1.1076 0.8132 0.030 Uiso 1 1 calc R
N8 N 0.9193(4) 1.1470(4) 0.6811(2) 0.0336(7) Uani 1 1 d D
H8A H 1.0232 1.1895 0.6809 0.040 Uiso 1 1 calc R
H8B H 0.8614 1.1046 0.6292 0.040 Uiso 1 1 calc R
N9 N 0.9387(4) 1.2115(4) 0.8392(2) 0.0375(7) Uani 1 1 d D
H9A H 1.0425 1.2540 0.8389 0.045 Uiso 1 1 calc R
H9B H 0.8929 1.2114 0.8915 0.045 Uiso 1 1 calc R
N10 N 0.4847(4) 0.1625(4) 0.3187(2) 0.0348(8) Uani 1 1 d D
O9 O 0.4127(4) 0.0506(3) 0.26896(19) 0.0438(7) Uani 1 1 d D
O10 O 0.6049(4) 0.2544(4) 0.2963(2) 0.0575(9) Uani 1 1 d D
O2W O 0.2268(3) 0.4732(3) 0.82031(18) 0.0325(6) Uani 1 1 d D
H2WA H 0.234(5) 0.506(5) 0.8751(14) 0.039 Uiso 1 1 d D
H2WB H 0.151(4) 0.509(5) 0.790(2) 0.039 Uiso 1 1 d D
O3W O 0.3238(4) 0.1697(3) 0.85965(19) 0.0422(7) Uani 1 1 d D
H3WA H 0.336(6) 0.179(5) 0.9180(13) 0.051 Uiso 1 1 d D
H3WB H 0.282(6) 0.083(3) 0.843(3) 0.051 Uiso 1 1 d D
Cl2 Cl 0.78743(14) 0.88273(13) 0.44028(7) 0.0364(2) Uani 1 1 d DU
O11 O 0.6282(5) 0.7971(6) 0.4120(3) 0.1129(19) Uani 1 1 d DU
O12 O 0.8814(5) 0.8044(5) 0.5060(3) 0.0881(13) Uani 1 1 d DU
O13 O 0.7723(5) 1.0250(4) 0.4871(2) 0.0692(10) Uani 1 1 d DU
O14 O 0.8740(5) 0.9226(4) 0.3606(2) 0.0812(13) Uani 1 1 d DU
O4W O 0.6535(4) 0.0134(3) -0.04620(19) 0.0393(6) Uani 1 1 d DU
H4WA H 0.679(5) 0.058(5) 0.0081(18) 0.047 Uiso 1 1 d D
H4WB H 0.564(4) 0.045(5) -0.064(3) 0.047 Uiso 1 1 d D
O5W O 0.6691(3) 0.2231(3) 0.10876(18) 0.0367(6) Uani 1 1 d DU
H5WA H 0.574(3) 0.242(5) 0.094(3) 0.044 Uiso 1 1 d D
H5WB H 0.681(5) 0.216(5) 0.1664(13) 0.044 Uiso 1 1 d D

loop_
_atom_site_aniso_label
_atom_site_aniso_U_11
_atom_site_aniso_U_22
_atom_site_aniso_U_33
_atom_site_aniso_U_23
_atom_site_aniso_U_13
_atom_site_aniso_U_12
Cu1 0.0240(2) 0.0206(2) 0.01542(19) -0.00037(15) 0.00507(16) -0.00745(15)
Cl1 0.0317(5) 0.0306(5) 0.0382(5) 0.0006(4) 0.0112(4) 0.0071(4)
O1 0.0336(14) 0.0234(12) 0.0192(12) -0.0009(9) 0.0086(10) -0.0090(10)
C1 0.0177(15) 0.0255(17) 0.0149(15) 0.0044(12) 0.0063(12) -0.0001(13)
C2 0.0194(15) 0.0228(16) 0.0163(16) 0.0045(13) 0.0024(12) 0.0032(13)
C3 0.0289(18) 0.0256(17) 0.0213(16) 0.0028(13) 0.0016(13) -0.0018(14)
C4 0.0277(17) 0.0300(18) 0.0249(17) 0.0111(14) 0.0080(14) -0.0001(14)
C5 0.0225(16) 0.0300(18) 0.0153(15) 0.0033(13) 0.0039(12) 0.0035(14)
C6 0.0222(16) 0.0251(17) 0.0213(16) 0.0014(13) 0.0041(13) -0.0010(13)
C7 0.0189(15) 0.0225(16) 0.0228(16) 0.0008(13) 0.0016(12) -0.0042(12)
N1 0.0150(12) 0.0228(13) 0.0141(12) 0.0015(10) 0.0030(10) -0.0055(10)
C8 0.0150(14) 0.0204(15) 0.0214(15) 0.0055(12) 0.0045(12) -0.0028(12)
C9 0.0184(15) 0.0187(15) 0.0203(15) -0.0010(12) 0.0049(12) 0.0002(12)
O2 0.0274(12) 0.0232(12) 0.0153(11) -0.0013(9) 0.0035(9) -0.0100(10)
O3 0.0401(14) 0.0306(13) 0.0186(11) 0.0030(10) 0.0087(10) -0.0145(11)
C10 0.0198(15) 0.0230(16) 0.0196(15) -0.0010(12) 0.0046(12) -0.0055(12)
C11 0.0218(17) 0.0250(17) 0.035(2) 0.0011(15) 0.0042(15) -0.0010(13)
C12 0.0216(17) 0.0278(18) 0.0331(19) -0.0008(15) 0.0016(15) 0.0026(14)
C13 0.0171(16) 0.041(2) 0.0278(18) 0.0015(15) 0.0026(13) 0.0048(15)
N2 0.0225(15) 0.0336(17) 0.0248(15) -0.0091(13) 0.0060(12) -0.0005(12)
N3 0.0410(19) 0.0347(18) 0.0354(18) -0.0058(14) 0.0104(15) -0.0170(14)
N4 0.0335(18) 0.055(2) 0.0364(19) 0.0029(16) 0.0103(15) -0.0058(16)
N5 0.0311(16) 0.0411(18) 0.0147(14) 0.0019(13) 0.0063(12) 0.0061(14)
O4 0.0429(16) 0.0459(16) 0.0208(13) 0.0051(11) 0.0125(11) 0.0022(12)
O5 0.0505(18) 0.0518(18) 0.0233(14) -0.0110(13) 0.0062(13) -0.0132(15)
O1W 0.0189(12) 0.0251(12) 0.0213(12) 0.0040(9) 0.0032(9) -0.0065(10)
O6W 0.065(2) 0.0290(15) 0.0371(16) -0.0008(12) 0.0027(15) -0.0025(13)
Cu2 0.0237(2) 0.0214(2) 0.01756(19) 0.00025(15) 0.00381(16) -0.00590(16)
O6 0.0214(12) 0.0337(13) 0.0229(12) -0.0053(10) 0.0057(9) -0.0091(10)
C21 0.0200(15) 0.0226(16) 0.0173(16) -0.0012(13) -0.0010(12) 0.0004(13)
C22 0.0168(15) 0.0214(16) 0.0196(16) -0.0008(13) -0.0005(12) 0.0014(12)
C23 0.0202(16) 0.0272(17) 0.0281(18) -0.0039(14) 0.0010(13) -0.0055(13)
C24 0.0261(17) 0.0269(17) 0.0234(17) -0.0078(14) -0.0026(14) 0.0021(14)
C25 0.0286(18) 0.0294(19) 0.0197(17) -0.0038(14) 0.0008(14) 0.0036(15)
C26 0.0260(17) 0.0265(17) 0.0243(17) -0.0012(14) 0.0034(14) -0.0009(14)
C27 0.0241(16) 0.0187(15) 0.0212(16) 0.0018(12) 0.0039(13) -0.0017(13)
N6 0.0190(13) 0.0185(13) 0.0197(14) -0.0009(10) 0.0024(11) -0.0007(10)
C28 0.0208(15) 0.0197(15) 0.0153(14) -0.0021(12) -0.0002(12) -0.0018(12)
C29 0.0256(17) 0.0221(16) 0.0187(15) 0.0001(12) 0.0000(13) 0.0036(13)
O7 0.0307(14) 0.0276(13) 0.0210(12) 0.0060(10) 0.0000(10) -0.0076(10)
O8 0.0313(13) 0.0295(13) 0.0231(12) 0.0012(10) -0.0053(10) -0.0055(10)
C30 0.0251(16) 0.0178(15) 0.0189(15) -0.0028(12) 0.0036(12) -0.0008(12)
C31 0.0290(17) 0.0202(16) 0.0221(17) -0.0005(13) 0.0036(14) -0.0034(13)
C32 0.0263(17) 0.0232(16) 0.0292(18) 0.0073(14) 0.0070(14) 0.0011(13)
C33 0.0305(18) 0.0159(15) 0.0301(18) 0.0025(13) 0.0107(15) 0.0001(13)
N7 0.0285(15) 0.0176(13) 0.0286(16) -0.0002(11) 0.0145(13) -0.0019(11)
N8 0.0284(16) 0.0399(17) 0.0276(16) -0.0042(14) 0.0115(13) -0.0130(13)
N9 0.0329(17) 0.0418(18) 0.0328(17) -0.0091(14) 0.0099(14) -0.0105(14)
N10 0.0409(19) 0.0386(19) 0.0225(16) -0.0082(14) -0.0008(14) 0.0040(15)
O9 0.069(2) 0.0331(15) 0.0260(14) -0.0109(12) 0.0089(14) -0.0006(14)
O10 0.056(2) 0.077(2) 0.0291(15) -0.0186(15) 0.0186(14) -0.0254(17)
O2W 0.0337(14) 0.0409(15) 0.0227(13) -0.0053(11) 0.0017(11) 0.0079(12)
O3W 0.065(2) 0.0284(15) 0.0232(14) -0.0004(11) 0.0061(14) -0.0209(14)
Cl2 0.0337(4) 0.0461(5) 0.0252(4) -0.0055(4) 0.0072(3) -0.0069(4)
O11 0.061(2) 0.163(5) 0.079(3) -0.005(3) -0.009(2) -0.068(3)
O12 0.080(3) 0.113(4) 0.086(3) 0.018(3) 0.015(2) 0.055(3)
O13 0.099(3) 0.065(2) 0.049(2) 0.0022(17) 0.0295(19) 0.016(2)
O14 0.111(3) 0.077(3) 0.045(2) -0.0255(17) 0.050(2) -0.037(2)
O4W 0.0433(16) 0.0421(16) 0.0272(14) -0.0031(12) 0.0135(12) -0.0133(13)
O5W 0.0265(13) 0.0525(17) 0.0280(13) -0.0046(13) 0.0092(11) -0.0054(12)

loop_
_atom_type_symbol
_atom_type_description
_atom_type_scat_dispersion_real
_atom_type_scat_dispersion_imag
_atom_type_scat_source
C C 0.0033 0.0016 'International Tables Vol C Tables 4.2.6.8 and 6.1.1.4'
H H 0.0000 0.0000 'International Tables Vol C Tables 4.2.6.8 and 6.1.1.4'
N N 0.0061 0.0033 'International Tables Vol C Tables 4.2.6.8 and 6.1.1.4'
O O 0.0106 0.0060 'International Tables Vol C Tables 4.2.6.8 and 6.1.1.4'
Cl Cl 0.1484 0.1585 'International Tables Vol C Tables 4.2.6.8 and 6.1.1.4'
Cu Cu 0.3201 1.2651 'International Tables Vol C Tables 4.2.6.8 and 6.1.1.4'

loop_
_geom_angle_atom_site_label_1
_geom_angle_atom_site_label_2
_geom_angle_atom_site_label_3
_geom_angle
O1 Cu1 N1 93.42(10)
O1 Cu1 O2 173.17(10)
N1 Cu1 O2 83.26(10)
O1 Cu1 O1W 91.36(10)
N1 Cu1 O1W 147.32(10)
O2 Cu1 O1W 88.28(9)
O1 Cu1 Cl1 94.80(7)
N1 Cu1 Cl1 120.18(8)
O2 Cu1 Cl1 92.02(7)
O1W Cu1 Cl1 91.53(7)
C2 O1 Cu1 127.2(2)
C6 C1 C2 119.9(3)
C6 C1 C7 116.6(3)
C2 C1 C7 123.5(3)
O1 C2 C3 119.0(3)
O1 C2 C1 124.0(3)
C3 C2 C1 117.0(3)
C4 C3 C2 122.5(3)
C3 C4 C5 119.3(3)
C6 C5 C4 121.3(3)
C6 C5 N5 119.1(3)
C4 C5 N5 119.6(3)
C5 C6 C1 120.0(3)
N1 C7 C1 124.6(3)
C7 N1 C8 119.2(3)
C7 N1 Cu1 126.8(2)
C8 N1 Cu1 113.96(18)
N1 C8 C9 108.1(2)
N1 C8 C10 111.8(2)
C9 C8 C10 113.2(2)
O3 C9 O2 122.8(3)
O3 C9 C8 119.3(3)
O2 C9 C8 117.9(3)
C9 O2 Cu1 116.0(2)
C11 C10 C8 113.5(3)
C10 C11 C12 111.8(3)
N2 C12 C11 110.6(3)
N4 C13 N3 119.5(3)
N4 C13 N2 117.9(3)
N3 C13 N2 122.5(3)
C13 N2 C12 127.9(3)
O5 N5 O4 122.9(3)
O5 N5 C5 119.5(3)
O4 N5 C5 117.6(3)
O6 Cu2 N6 93.10(10)
O6 Cu2 O3W 89.43(11)
N6 Cu2 O3W 165.94(13)
O6 Cu2 O7 169.76(10)
N6 Cu2 O7 83.74(11)
O3W Cu2 O7 91.35(11)
O6 Cu2 O2W 92.31(10)
N6 Cu2 O2W 106.30(11)
O3W Cu2 O2W 87.40(12)
O7 Cu2 O2W 97.93(10)
C22 O6 Cu2 124.36(19)
C26 C21 C22 119.3(3)
C26 C21 C27 116.6(3)
C22 C21 C27 124.0(3)
O6 C22 C23 118.9(3)
O6 C22 C21 123.0(3)
C23 C22 C21 118.1(3)
C24 C23 C22 121.9(3)
C23 C24 C25 119.0(3)
C26 C25 C24 121.6(3)
C26 C25 N10 118.7(3)
C24 C25 N10 119.6(3)
C25 C26 C21 120.1(3)
N6 C27 C21 123.9(3)
C27 N6 C28 120.8(3)
C27 N6 Cu2 126.0(2)
C28 N6 Cu2 112.12(19)
N6 C28 C29 107.4(2)
N6 C28 C30 111.4(3)
C29 C28 C30 109.4(2)
O8 C29 O7 124.2(3)
O8 C29 C28 118.0(3)
O7 C29 C28 117.8(3)
C29 O7 Cu2 114.4(2)
C31 C30 C28 113.3(3)
C30 C31 C32 113.0(3)
N7 C32 C31 113.4(3)
N8 C33 N9 119.9(3)
N8 C33 N7 122.2(3)
N9 C33 N7 117.9(3)
C33 N7 C32 123.5(3)
O9 N10 O10 123.6(3)
O9 N10 C25 118.4(3)
O10 N10 C25 118.1(3)
O11 Cl2 O12 112.2(3)
O11 Cl2 O14 111.0(3)
O12 Cl2 O14 110.6(3)
O11 Cl2 O13 109.2(3)
O12 Cl2 O13 106.2(2)
O14 Cl2 O13 107.3(2)

loop_
_geom_bond_atom_site_label_1
_geom_bond_atom_site_label_2
_geom_bond_distance
Cu1 O1 1.920(2)
Cu1 N1 1.941(2)
Cu1 O2 1.957(2)
Cu1 O1W 2.033(2)
Cu1 Cl1 2.5028(9)
O1 C2 1.290(4)
C1 C6 1.399(4)
C1 C2 1.437(4)
C1 C7 1.447(4)
C2 C3 1.416(4)
C3 C4 1.350(5)
C4 C5 1.409(5)
C5 C6 1.367(4)
C5 N5 1.447(4)
C7 N1 1.273(4)
N1 C8 1.481(4)
C8 C9 1.515(4)
C8 C10 1.522(4)
C9 O3 1.240(4)
C9 O2 1.278(4)
C10 C11 1.505(5)
C11 C12 1.531(5)
C12 N2 1.460(4)
C13 N4 1.318(4)
C13 N3 1.319(4)
C13 N2 1.331(4)
N5 O5 1.226(4)
N5 O4 1.248(4)
Cu2 O6 1.915(2)
Cu2 N6 1.931(3)
Cu2 O3W 1.955(3)
Cu2 O7 1.956(2)
Cu2 O2W 2.283(3)
O6 C22 1.307(4)
C21 C26 1.394(5)
C21 C22 1.435(4)
C21 C27 1.443(4)
C22 C23 1.409(4)
C23 C24 1.362(5)
C24 C25 1.399(5)
C25 C26 1.372(5)
C25 N10 1.449(4)
C27 N6 1.273(4)
N6 C28 1.462(4)
C28 C29 1.515(4)
C28 C30 1.524(4)
C29 O8 1.244(4)
C29 O7 1.274(4)
C30 C31 1.514(4)
C31 C32 1.518(4)
C32 N7 1.457(4)
C33 N8 1.312(4)
C33 N9 1.329(4)
C33 N7 1.335(4)
N10 O9 1.218(4)
N10 O10 1.236(4)
Cl2 O11 1.401(3)
Cl2 O12 1.403(4)
Cl2 O14 1.422(3)
Cl2 O13 1.429(4)

loop_
_geom_hbond_atom_site_label_D
_geom_hbond_atom_site_label_H
_geom_hbond_atom_site_label_A
_geom_hbond_distance_DH
_geom_hbond_distance_HA
_geom_hbond_distance_DA
_geom_hbond_angle_DHA
_geom_hbond_site_symmetry_A
N2 H2 O8 0.87 1.94 2.800(4) 170.8 1_554
N3 H3A Cl1 0.87 2.74 3.479(3) 144.1 1_665
N3 H3B O14 0.87 2.13 2.989(4) 167.0 .
N4 H4A Cl1 0.87 2.41 3.226(4) 156.9 1_665
N4 H4B O8 0.87 2.61 3.306(4) 137.5 1_554
O1W H1WA O8 0.822(17) 1.889(19) 2.700(3) 168(4) 1_454
O1W H1WB O5W 0.804(17) 1.857(19) 2.658(3) 174(3) 1_455
O6W H6WA O3 0.848(19) 1.97(2) 2.748(4) 151(4) .
O6W H6WB O5 0.856(18) 2.26(2) 3.096(4) 167(4) 1_554
N7 H7A O4W 0.87 2.17 2.828(4) 132.2 1_566
N8 H8A O6 0.87 2.13 2.980(4) 166.3 1_665
N8 H8B O13 0.87 2.13 2.979(5) 166.0 .
N9 H9A O2W 0.87 2.26 3.031(4) 147.0 1_665
N9 H9B O1W 0.87 2.32 3.015(4) 137.1 1_666
O2W H2WA O2 0.818(18) 1.96(2) 2.772(3) 171(4) 1_556
O2W H2WB O4 0.827(18) 2.21(2) 2.920(4) 144(3) .
O3W H3WA Cl1 0.824(18) 2.32(2) 3.110(3) 161(4) 1_556
O3W H3WB O6W 0.796(18) 1.882(19) 2.677(4) 177(4) 1_546
O4W H4WA O5W 0.846(18) 2.03(3) 2.816(4) 154(4) .
O4W H4WB O3W 0.844(18) 2.55(2) 3.385(5) 169(4) 1_554
O5W H5WA Cl1 0.828(18) 2.31(2) 3.116(3) 165(4) .
O5W H5WB O10 0.818(18) 2.05(3) 2.793(4) 150(3) .
